data_4102021
loop_
_publ_author_name
'Antje Meltzer'
'Shigeyoshi Inoue'
'Carsten Pr\"asang'
'Matthias Driess'

_publ_section_title
;
 Steering S-H and N-H Bond Activation by a Stable N-Heterocyclic Silylene:
 Different Addition of H2S, NH3, and Organoamines on a Silicon(II) Ligand
 versus Its Si(II)\\rightarrowNi(CO)3Complex
;
_journal_name_full 'Journal of the American Chemical Society'
_journal_page_first 3038
_journal_page_last 3046
_journal_paper_doi 10.1021/ja910305p
_journal_volume 132
_journal_year 2010
_chemical_formula_moiety 'C38 H52 N2 Si Ni'
_chemical_formula_sum 'C38 H52 N2 Ni Si'
_chemical_formula_weight 623.62
_chemical_name_common 'C38 H52 N2 Si Ni'
_chemical_name_systematic
;
 ?
;
_space_group_IT_number 14
_symmetry_cell_setting monoclinic
_symmetry_space_group_name_Hall '-P 2ybc'
_symmetry_space_group_name_H-M 'P 1 21/c 1'
_atom_sites_solution_hydrogens geom
_atom_sites_solution_primary direct
_atom_sites_solution_secondary difmap
_audit_creation_method
;
CrysAlis RED, Oxford Diffraction Ltd.,
Version 1.171.32.5 (release 08-05-2007 CrysAlis171 .NET)
(compiled May  8 2007,13:10:02)
;
_cell_angle_alpha 90.00
_cell_angle_beta 91.214(6)
_cell_angle_gamma 90.00
_cell_formula_units_Z 4
_cell_length_a 13.8174(11)
_cell_length_b 15.2926(12)
_cell_length_c 16.7367(13)
_cell_measurement_reflns_used 3107
_cell_measurement_temperature 173(2)
_cell_measurement_theta_max 28.8445
_cell_measurement_theta_min 3.0345
_cell_volume 3535.7(5)
_computing_cell_refinement
;
CrysAlis CCD, Oxford Diffraction Ltd.,
Version 1.171.32.5 (release 08-05-2007 CrysAlis171 .NET)
(compiled May  8 2007,13:10:02)
;
_computing_data_collection
;
CrysAlis CCD, Oxford Diffraction Ltd.,
Version 1.171.32.5 (release 08-05-2007 CrysAlis171 .NET)
(compiled May  8 2007,13:10:02)
;
_computing_data_reduction
;
CrysAlis RED, Oxford Diffraction Ltd.,
Version 1.171.32.5 (release 08-05-2007 CrysAlis171 .NET)
(compiled May  8 2007,13:10:02)
;
_computing_publication_material 'SHELXL-97 (Sheldrick, 1997)'
_computing_structure_refinement 'SHELXL-97 (Sheldrick, 1997)'
_computing_structure_solution 'SHELXS-97 (Sheldrick, 1990)'
_diffrn_ambient_temperature 173(2)
_diffrn_detector_area_resol_mean 16.3031
_diffrn_measured_fraction_theta_full 0.998
_diffrn_measured_fraction_theta_max 0.998
_diffrn_measurement_device_type 'Oxford Diffraction Xcalibur S Sapphire'
_diffrn_measurement_method \w
_diffrn_radiation_monochromator graphite
_diffrn_radiation_source 'Enhance (Mo) X-ray Source'
_diffrn_radiation_type MoK\a
_diffrn_radiation_wavelength 0.71073
_diffrn_reflns_av_R_equivalents 0.0824
_diffrn_reflns_av_sigmaI/netI 0.3254
_diffrn_reflns_limit_h_max 16
_diffrn_reflns_limit_h_min -16
_diffrn_reflns_limit_k_max 13
_diffrn_reflns_limit_k_min -18
_diffrn_reflns_limit_l_max 19
_diffrn_reflns_limit_l_min -19
_diffrn_reflns_number 20491
_diffrn_reflns_theta_full 25.00
_diffrn_reflns_theta_max 25.00
_diffrn_reflns_theta_min 3.04
_exptl_absorpt_coefficient_mu 0.610
_exptl_absorpt_correction_type none
_exptl_crystal_colour red
_exptl_crystal_density_diffrn 1.172
_exptl_crystal_density_method 'not measured'
_exptl_crystal_description rod
_exptl_crystal_F_000 1344
_exptl_crystal_size_max 0.5
_exptl_crystal_size_mid 0.12
_exptl_crystal_size_min 0.1
_refine_diff_density_max 0.376
_refine_diff_density_min -0.223
_refine_diff_density_rms 0.046
_refine_ls_extinction_method none
_refine_ls_goodness_of_fit_ref 0.683
_refine_ls_hydrogen_treatment constr
_refine_ls_matrix_type full
_refine_ls_number_parameters 391
_refine_ls_number_reflns 6222
_refine_ls_number_restraints 0
_refine_ls_restrained_S_all 0.683
_refine_ls_R_factor_all 0.1336
_refine_ls_R_factor_gt 0.0393
_refine_ls_shift/su_max 0.001
_refine_ls_shift/su_mean 0.000
_refine_ls_structure_factor_coef Fsqd
_refine_ls_weighting_details 'calc w=1/[\s^2^(Fo^2^)+(0.0184P)^2^+0.0000P] where P=(Fo^2^+2Fc^2^)/3'
_refine_ls_weighting_scheme calc
_refine_ls_wR_factor_gt 0.0546
_refine_ls_wR_factor_ref 0.0639
_reflns_number_gt 2063
_reflns_number_total 6222
_reflns_threshold_expression >2sigma(I)
_cod_data_source_file ja910305p_si_002.cif
_cod_data_source_block m13
_cod_database_code 4102021

loop_
_symmetry_equiv_pos_as_xyz
'x, y, z'
'-x, y+1/2, -z+1/2'
'-x, -y, -z'
'x, -y-1/2, z-1/2'

loop_
_atom_site_label
_atom_site_type_symbol
_atom_site_fract_x
_atom_site_fract_y
_atom_site_fract_z
_atom_site_U_iso_or_equiv
_atom_site_adp_type
_atom_site_occupancy
_atom_site_symmetry_multiplicity
_atom_site_calc_flag
_atom_site_refinement_flags
_atom_site_disorder_assembly
_atom_site_disorder_group
Ni1 Ni 0.73536(3) 0.92356(3) 0.83524(2) 0.04422(16) Uani 1 1 d . . .
Si1 Si 0.77333(6) 1.02355(7) 0.75966(5) 0.0339(3) Uani 1 1 d . . .
N1 N 0.72160(17) 1.12603(16) 0.74650(13) 0.0274(7) Uani 1 1 d . . .
C1 C 0.7046(2) 1.2737(2) 0.69364(16) 0.0472(10) Uani 1 1 d . . .
H1A H 0.6496 1.2833 0.7255 0.057 Uiso 1 1 calc R . .
H1B H 0.7269 1.3186 0.6595 0.057 Uiso 1 1 calc R . .
N2 N 0.86261(17) 1.0295(2) 0.68807(13) 0.0334(7) Uani 1 1 d . . .
C2 C 0.7516(2) 1.1951(2) 0.69686(18) 0.0324(9) Uani 1 1 d . . .
C3 C 0.8344(2) 1.1789(2) 0.64918(17) 0.0370(10) Uani 1 1 d . . .
H3 H 0.8560 1.2265 0.6177 0.044 Uiso 1 1 calc R . .
C4 C 0.8852(2) 1.1044(2) 0.64371(18) 0.0334(9) Uani 1 1 d . . .
C5 C 0.9694(2) 1.0989(2) 0.58847(16) 0.0525(11) Uani 1 1 d . . .
H5A H 0.9555 1.0555 0.5468 0.079 Uiso 1 1 calc R . .
H5B H 1.0277 1.0816 0.6189 0.079 Uiso 1 1 calc R . .
H5C H 0.9799 1.1562 0.5637 0.079 Uiso 1 1 calc R . .
C6 C 0.6316(3) 1.1398(2) 0.7890(2) 0.0332(9) Uani 1 1 d . . .
C7 C 0.5446(3) 1.1079(2) 0.75587(19) 0.0368(10) Uani 1 1 d . . .
C8 C 0.4610(2) 1.1225(2) 0.7988(2) 0.0526(11) Uani 1 1 d . . .
H8 H 0.4010 1.1008 0.7784 0.063 Uiso 1 1 calc R . .
C9 C 0.4631(3) 1.1680(2) 0.8708(2) 0.0530(11) Uani 1 1 d . . .
H9 H 0.4050 1.1775 0.8988 0.064 Uiso 1 1 calc R . .
C10 C 0.5498(3) 1.1991(2) 0.90116(18) 0.0489(11) Uani 1 1 d . . .
H10 H 0.5509 1.2302 0.9503 0.059 Uiso 1 1 calc R . .
C11 C 0.6357(3) 1.1860(2) 0.8613(2) 0.0362(9) Uani 1 1 d . . .
C12 C 0.5392(2) 1.0620(3) 0.6756(2) 0.0532(11) Uani 1 1 d . . .
H12 H 0.6054 1.0388 0.6653 0.064 Uiso 1 1 calc R . .
C13 C 0.5141(3) 1.1234(2) 0.60775(17) 0.0886(15) Uani 1 1 d . . .
H13A H 0.4483 1.1459 0.6143 0.133 Uiso 1 1 calc R . .
H13B H 0.5176 1.0919 0.5569 0.133 Uiso 1 1 calc R . .
H13C H 0.5599 1.1723 0.6080 0.133 Uiso 1 1 calc R . .
C14 C 0.4708(3) 0.9844(2) 0.6733(2) 0.0937(15) Uani 1 1 d . . .
H14A H 0.4048 1.0043 0.6834 0.141 Uiso 1 1 calc R . .
H14B H 0.4909 0.9420 0.7143 0.141 Uiso 1 1 calc R . .
H14C H 0.4727 0.9567 0.6205 0.141 Uiso 1 1 calc R . .
C15 C 0.7301(2) 1.2187(2) 0.89758(18) 0.0424(10) Uani 1 1 d . . .
H15 H 0.7790 1.2178 0.8544 0.051 Uiso 1 1 calc R . .
C16 C 0.7668(2) 1.1567(2) 0.96371(16) 0.0575(11) Uani 1 1 d . . .
H16A H 0.7201 1.1554 1.0070 0.086 Uiso 1 1 calc R . .
H16B H 0.8295 1.1773 0.9846 0.086 Uiso 1 1 calc R . .
H16C H 0.7740 1.0977 0.9417 0.086 Uiso 1 1 calc R . .
C17 C 0.7256(2) 1.3128(2) 0.92885(17) 0.0624(11) Uani 1 1 d . . .
H17A H 0.7043 1.3519 0.8855 0.094 Uiso 1 1 calc R . .
H17B H 0.7899 1.3307 0.9485 0.094 Uiso 1 1 calc R . .
H17C H 0.6796 1.3160 0.9725 0.094 Uiso 1 1 calc R . .
C18 C 0.9066(2) 0.9477(2) 0.66494(19) 0.0348(10) Uani 1 1 d . . .
C19 C 0.8585(2) 0.8971(2) 0.60740(18) 0.0329(9) Uani 1 1 d . . .
C20 C 0.8983(3) 0.8163(2) 0.58723(18) 0.0437(10) Uani 1 1 d . . .
H20 H 0.8665 0.7811 0.5479 0.052 Uiso 1 1 calc R . .
C21 C 0.9818(3) 0.7869(2) 0.6228(2) 0.0529(11) Uani 1 1 d . . .
H21 H 1.0079 0.7319 0.6080 0.063 Uiso 1 1 calc R . .
C22 C 1.0284(2) 0.8372(3) 0.6805(2) 0.0501(11) Uani 1 1 d . . .
H22 H 1.0857 0.8156 0.7059 0.060 Uiso 1 1 calc R . .
C23 C 0.9930(2) 0.9186(3) 0.70178(18) 0.0367(9) Uani 1 1 d . . .
C24 C 0.7647(2) 0.9248(2) 0.56567(16) 0.0368(9) Uani 1 1 d . . .
H24 H 0.7443 0.9818 0.5894 0.044 Uiso 1 1 calc R . .
C25 C 0.6831(2) 0.8594(2) 0.57750(16) 0.0596(11) Uani 1 1 d . . .
H25A H 0.6994 0.8040 0.5517 0.089 Uiso 1 1 calc R . .
H25B H 0.6230 0.8825 0.5536 0.089 Uiso 1 1 calc R . .
H25C H 0.6744 0.8497 0.6348 0.089 Uiso 1 1 calc R . .
C26 C 0.7791(2) 0.9396(2) 0.47601(15) 0.0508(10) Uani 1 1 d . . .
H26A H 0.8294 0.9838 0.4685 0.076 Uiso 1 1 calc R . .
H26B H 0.7182 0.9597 0.4511 0.076 Uiso 1 1 calc R . .
H26C H 0.7989 0.8846 0.4511 0.076 Uiso 1 1 calc R . .
C27 C 1.0457(2) 0.9736(2) 0.76493(18) 0.0467(10) Uani 1 1 d . . .
H27 H 1.0163 1.0334 0.7641 0.056 Uiso 1 1 calc R . .
C28 C 1.1534(2) 0.9833(2) 0.74824(17) 0.0653(12) Uani 1 1 d . . .
H28A H 1.1844 0.9257 0.7505 0.098 Uiso 1 1 calc R . .
H28B H 1.1835 1.0217 0.7885 0.098 Uiso 1 1 calc R . .
H28C H 1.1613 1.0086 0.6950 0.098 Uiso 1 1 calc R . .
C29 C 1.0297(2) 0.9337(2) 0.84848(16) 0.0698(12) Uani 1 1 d . . .
H29A H 0.9602 0.9318 0.8590 0.105 Uiso 1 1 calc R . .
H29B H 1.0625 0.9698 0.8892 0.105 Uiso 1 1 calc R . .
H29C H 1.0561 0.8743 0.8503 0.105 Uiso 1 1 calc R . .
C30 C 0.6092(3) 0.8728(3) 0.8911(3) 0.0601(12) Uani 1 1 d . . .
C31 C 0.6719(4) 0.9054(3) 0.9495(2) 0.0626(12) Uani 1 1 d . . .
H31 H 0.6494 0.9470 0.9870 0.075 Uiso 1 1 calc R . .
C32 C 0.7681(4) 0.8773(3) 0.9533(2) 0.0564(12) Uani 1 1 d . . .
C33 C 0.8013(3) 0.8166(2) 0.8970(2) 0.0576(12) Uani 1 1 d . . .
H33 H 0.8666 0.7971 0.8998 0.069 Uiso 1 1 calc R . .
C34 C 0.7384(3) 0.7846(2) 0.8362(2) 0.0480(10) Uani 1 1 d . . .
C35 C 0.6424(3) 0.8138(3) 0.8338(2) 0.0545(12) Uani 1 1 d . . .
H35 H 0.5994 0.7935 0.7929 0.065 Uiso 1 1 calc R . .
C36 C 0.5057(3) 0.9053(3) 0.8919(2) 0.0916(14) Uani 1 1 d . . .
H36A H 0.4754 0.8869 0.9415 0.137 Uiso 1 1 calc R . .
H36B H 0.4696 0.8809 0.8461 0.137 Uiso 1 1 calc R . .
H36C H 0.5052 0.9693 0.8885 0.137 Uiso 1 1 calc R . .
C37 C 0.8357(3) 0.9120(3) 1.01801(18) 0.1030(15) Uani 1 1 d . . .
H37A H 0.8305 0.8758 1.0660 0.155 Uiso 1 1 calc R . .
H37B H 0.8180 0.9725 1.0307 0.155 Uiso 1 1 calc R . .
H37C H 0.9024 0.9104 0.9993 0.155 Uiso 1 1 calc R . .
C38 C 0.7750(2) 0.7211(2) 0.77512(18) 0.0744(13) Uani 1 1 d . . .
H38A H 0.7635 0.6612 0.7933 0.112 Uiso 1 1 calc R . .
H38B H 0.8445 0.7301 0.7682 0.112 Uiso 1 1 calc R . .
H38C H 0.7407 0.7307 0.7240 0.112 Uiso 1 1 calc R . .

loop_
_atom_site_aniso_label
_atom_site_aniso_U_11
_atom_site_aniso_U_22
_atom_site_aniso_U_33
_atom_site_aniso_U_23
_atom_site_aniso_U_13
_atom_site_aniso_U_12
Ni1 0.0614(3) 0.0350(3) 0.0363(3) 0.0023(3) 0.0025(2) -0.0043(3)
Si1 0.0431(7) 0.0306(7) 0.0282(6) -0.0025(5) 0.0029(5) 0.0004(6)
N1 0.0382(18) 0.0229(19) 0.0213(15) -0.0005(14) 0.0061(14) 0.0038(16)
C1 0.063(3) 0.041(3) 0.038(2) 0.009(2) 0.0084(19) 0.005(2)
N2 0.0404(19) 0.028(2) 0.0323(17) -0.0004(17) 0.0051(14) 0.0033(17)
C2 0.048(3) 0.031(3) 0.018(2) 0.000(2) -0.0042(18) 0.003(2)
C3 0.052(3) 0.034(3) 0.025(2) 0.003(2) 0.0018(19) -0.007(2)
C4 0.035(2) 0.034(3) 0.031(2) -0.002(2) 0.0010(18) -0.006(2)
C5 0.047(2) 0.059(3) 0.052(2) -0.004(2) 0.012(2) -0.011(2)
C6 0.038(3) 0.026(2) 0.036(2) 0.003(2) 0.006(2) 0.005(2)
C7 0.032(2) 0.038(3) 0.040(2) 0.006(2) 0.000(2) 0.003(2)
C8 0.038(3) 0.051(3) 0.068(3) -0.005(2) 0.006(2) 0.011(2)
C9 0.048(3) 0.050(3) 0.061(3) 0.003(2) 0.015(2) 0.012(2)
C10 0.065(3) 0.045(3) 0.036(2) -0.003(2) 0.007(2) 0.008(3)
C11 0.039(3) 0.036(3) 0.034(2) 0.010(2) 0.004(2) 0.008(2)
C12 0.041(2) 0.064(3) 0.054(3) -0.031(3) -0.002(2) 0.000(2)
C13 0.141(4) 0.091(4) 0.034(2) 0.003(3) 0.001(2) -0.022(3)
C14 0.123(4) 0.075(3) 0.082(3) -0.012(3) -0.023(3) -0.035(3)
C15 0.061(3) 0.036(3) 0.030(2) -0.009(2) -0.002(2) 0.011(2)
C16 0.074(3) 0.052(3) 0.045(2) -0.004(2) -0.013(2) 0.004(2)
C17 0.078(3) 0.051(3) 0.058(3) -0.012(2) 0.003(2) 0.003(2)
C18 0.036(2) 0.036(3) 0.032(2) 0.001(2) -0.0011(18) 0.004(2)
C19 0.033(2) 0.033(3) 0.033(2) -0.006(2) 0.0077(18) 0.010(2)
C20 0.045(3) 0.046(3) 0.039(2) -0.009(2) -0.005(2) 0.003(2)
C21 0.060(3) 0.037(3) 0.062(3) -0.014(2) 0.002(2) 0.007(3)
C22 0.044(3) 0.047(3) 0.059(3) -0.006(2) -0.010(2) 0.018(2)
C23 0.045(3) 0.032(3) 0.033(2) 0.001(2) 0.0033(19) 0.001(2)
C24 0.037(2) 0.044(2) 0.029(2) -0.012(2) 0.0028(18) 0.002(2)
C25 0.047(3) 0.078(3) 0.054(2) 0.002(2) -0.0073(19) -0.010(2)
C26 0.057(2) 0.054(3) 0.041(2) -0.003(2) 0.0043(18) -0.004(2)
C27 0.038(3) 0.049(3) 0.052(2) -0.005(2) -0.007(2) 0.004(2)
C28 0.054(3) 0.068(3) 0.072(3) -0.004(2) -0.014(2) -0.002(2)
C29 0.071(3) 0.094(3) 0.044(2) -0.008(3) -0.0123(19) -0.015(3)
C30 0.046(3) 0.062(4) 0.073(3) 0.026(3) 0.017(3) -0.008(3)
C31 0.090(4) 0.052(3) 0.046(3) 0.004(2) 0.009(3) -0.011(3)
C32 0.104(4) 0.042(3) 0.023(2) 0.010(2) -0.014(3) -0.025(3)
C33 0.087(3) 0.040(3) 0.045(3) 0.010(2) -0.017(3) -0.013(3)
C34 0.070(3) 0.031(3) 0.044(3) 0.006(2) 0.004(2) 0.002(3)
C35 0.076(4) 0.037(3) 0.050(3) 0.010(2) 0.000(3) -0.019(3)
C36 0.102(4) 0.083(4) 0.091(3) 0.011(3) 0.033(3) -0.023(3)
C37 0.175(4) 0.079(3) 0.053(2) 0.000(3) -0.040(3) -0.030(3)
C38 0.120(4) 0.043(3) 0.060(3) -0.001(2) -0.009(2) 0.007(3)

loop_
_atom_type_symbol
_atom_type_description
_atom_type_scat_dispersion_real
_atom_type_scat_dispersion_imag
_atom_type_scat_source
C C 0.0033 0.0016 'International Tables Vol C Tables 4.2.6.8 and 6.1.1.4'
H H 0.0000 0.0000 'International Tables Vol C Tables 4.2.6.8 and 6.1.1.4'
N N 0.0061 0.0033 'International Tables Vol C Tables 4.2.6.8 and 6.1.1.4'
Si Si 0.0817 0.0704 'International Tables Vol C Tables 4.2.6.8 and 6.1.1.4'
Ni Ni 0.3393 1.1124 'International Tables Vol C Tables 4.2.6.8 and 6.1.1.4'

loop_
_geom_angle_atom_site_label_1
_geom_angle_atom_site_label_2
_geom_angle_atom_site_label_3
_geom_angle
_geom_angle_site_symmetry_1
_geom_angle_site_symmetry_3
_geom_angle_publ_flag
Si1 Ni1 C35 138.20(10) . . ?
Si1 Ni1 C34 137.88(11) . . ?
C35 Ni1 C34 38.56(12) . . ?
Si1 Ni1 C33 139.15(10) . . ?
C35 Ni1 C33 69.46(14) . . ?
C34 Ni1 C33 38.74(12) . . ?
Si1 Ni1 C32 139.61(11) . . ?
C35 Ni1 C32 82.18(13) . . ?
C34 Ni1 C32 70.01(14) . . ?
C33 Ni1 C32 38.50(12) . . ?
Si1 Ni1 C31 139.47(12) . . ?
C35 Ni1 C31 69.28(14) . . ?
C34 Ni1 C31 82.64(14) . . ?
C33 Ni1 C31 69.27(14) . . ?
C32 Ni1 C31 38.15(12) . . ?
Si1 Ni1 C30 139.24(11) . . ?
C35 Ni1 C30 38.45(12) . . ?
C34 Ni1 C30 69.56(15) . . ?
C33 Ni1 C30 81.61(14) . . ?
C32 Ni1 C30 68.58(14) . . ?
C31 Ni1 C30 37.75(12) . . ?
N1 Si1 N2 99.31(14) . . ?
N1 Si1 Ni1 129.74(10) . . ?
N2 Si1 Ni1 130.91(11) . . ?
C2 N1 C6 116.2(3) . . ?
C2 N1 Si1 128.7(2) . . ?
C6 N1 Si1 114.9(2) . . ?
C4 N2 C18 117.7(2) . . ?
C4 N2 Si1 125.1(2) . . ?
C18 N2 Si1 116.6(2) . . ?
C1 C2 N1 122.4(3) . . ?
C1 C2 C3 121.0(3) . . ?
N1 C2 C3 116.6(3) . . ?
C4 C3 C2 127.6(3) . . ?
C3 C4 N2 122.3(3) . . ?
C3 C4 C5 120.1(3) . . ?
N2 C4 C5 117.6(3) . . ?
C11 C6 C7 122.4(3) . . ?
C11 C6 N1 118.3(3) . . ?
C7 C6 N1 119.3(3) . . ?
C8 C7 C6 117.1(3) . . ?
C8 C7 C12 120.4(3) . . ?
C6 C7 C12 122.5(3) . . ?
C7 C8 C9 121.7(3) . . ?
C10 C9 C8 119.7(3) . . ?
C9 C10 C11 121.2(3) . . ?
C10 C11 C6 118.0(3) . . ?
C10 C11 C15 119.8(3) . . ?
C6 C11 C15 122.2(3) . . ?
C13 C12 C7 112.7(3) . . ?
C13 C12 C14 109.5(3) . . ?
C7 C12 C14 113.8(3) . . ?
C11 C15 C17 114.0(3) . . ?
C11 C15 C16 110.7(3) . . ?
C17 C15 C16 110.4(2) . . ?
C19 C18 C23 121.1(3) . . ?
C19 C18 N2 117.9(3) . . ?
C23 C18 N2 121.0(3) . . ?
C18 C19 C20 118.3(3) . . ?
C18 C19 C24 123.5(3) . . ?
C20 C19 C24 118.2(3) . . ?
C21 C20 C19 121.3(3) . . ?
C20 C21 C22 119.9(3) . . ?
C21 C22 C23 121.2(3) . . ?
C22 C23 C18 118.2(3) . . ?
C22 C23 C27 120.5(3) . . ?
C18 C23 C27 121.3(3) . . ?
C19 C24 C25 112.5(3) . . ?
C19 C24 C26 111.3(2) . . ?
C25 C24 C26 109.6(2) . . ?
C23 C27 C28 112.3(3) . . ?
C23 C27 C29 109.5(3) . . ?
C28 C27 C29 111.3(3) . . ?
C31 C30 C35 120.3(4) . . ?
C31 C30 C36 116.9(5) . . ?
C35 C30 C36 122.7(4) . . ?
C31 C30 Ni1 71.0(2) . . ?
C35 C30 Ni1 69.7(2) . . ?
C36 C30 Ni1 131.5(3) . . ?
C30 C31 C32 120.1(4) . . ?
C30 C31 Ni1 71.2(2) . . ?
C32 C31 Ni1 70.9(2) . . ?
C31 C32 C33 119.7(4) . . ?
C31 C32 C37 119.8(4) . . ?
C33 C32 C37 120.5(4) . . ?
C31 C32 Ni1 70.9(2) . . ?
C33 C32 Ni1 70.38(18) . . ?
C37 C32 Ni1 131.4(2) . . ?
C32 C33 C34 120.5(4) . . ?
C32 C33 Ni1 71.1(2) . . ?
C34 C33 Ni1 70.53(19) . . ?
C35 C34 C33 118.6(4) . . ?
C35 C34 C38 121.2(4) . . ?
C33 C34 C38 120.2(4) . . ?
C35 C34 Ni1 70.2(2) . . ?
C33 C34 Ni1 70.7(2) . . ?
C38 C34 Ni1 130.3(2) . . ?
C34 C35 C30 120.7(4) . . ?
C34 C35 Ni1 71.2(2) . . ?
C30 C35 Ni1 71.9(2) . . ?

loop_
_geom_bond_atom_site_label_1
_geom_bond_atom_site_label_2
_geom_bond_distance
_geom_bond_site_symmetry_2
_geom_bond_publ_flag
Ni1 Si1 2.0596(10) . ?
Ni1 C35 2.113(3) . ?
Ni1 C34 2.126(3) . ?
Ni1 C33 2.128(3) . ?
Ni1 C32 2.138(3) . ?
Ni1 C31 2.138(3) . ?
Ni1 C30 2.141(4) . ?
Si1 N1 1.735(2) . ?
Si1 N2 1.740(2) . ?
N1 C2 1.411(3) . ?
N1 C6 1.461(3) . ?
C1 C2 1.367(4) . ?
N2 C4 1.405(3) . ?
N2 C18 1.447(4) . ?
C2 C3 1.430(4) . ?
C3 C4 1.343(4) . ?
C4 C5 1.503(4) . ?
C6 C11 1.400(4) . ?
C6 C7 1.401(4) . ?
C7 C8 1.390(4) . ?
C7 C12 1.516(4) . ?
C8 C9 1.391(4) . ?
C9 C10 1.377(4) . ?
C10 C11 1.388(4) . ?
C11 C15 1.514(4) . ?
C12 C13 1.508(4) . ?
C12 C14 1.517(4) . ?
C15 C17 1.532(4) . ?
C15 C16 1.536(3) . ?
C18 C19 1.394(4) . ?
C18 C23 1.404(4) . ?
C19 C20 1.396(4) . ?
C19 C24 1.520(4) . ?
C20 C21 1.364(4) . ?
C21 C22 1.382(4) . ?
C22 C23 1.387(4) . ?
C23 C27 1.523(4) . ?
C24 C25 1.523(4) . ?
C24 C26 1.535(3) . ?
C27 C28 1.527(4) . ?
C27 C29 1.546(3) . ?
C30 C31 1.385(4) . ?
C30 C35 1.401(4) . ?
C30 C36 1.514(4) . ?
C31 C32 1.397(4) . ?
C32 C33 1.407(4) . ?
C32 C37 1.512(4) . ?
C33 C34 1.411(4) . ?
C34 C35 1.399(4) . ?
C34 C38 1.505(4) . ?
